data_4307312
loop_
_publ_author_name
'Mikhail Shatruk'
'Kristen E. Chambers'
'Andrey V. Prosvirin'
'Kim R. Dunbar'

_publ_contact_author_address
; 
Department of Chemistry
Texas A&M University
PO Box 30012 
College Station 
Texas 77842-3012 
USA
;
_publ_contact_author_email dunbar@mail.chem.tamu.edu
_publ_contact_author_fax (979)8457177
_publ_contact_author_name 'Dunbar, Kim R.'
_publ_contact_author_phone (979)8625235
_publ_section_title
;
Systematic Investigation of Trigonal-Bipyramidal Cyanide-Bridged Clusters
of the First-Row Transition Metals
;
_journal_name_full 'Inorganic Chemistry'
_journal_page_first 5155
_journal_page_last 5165
_journal_paper_doi 10.1021/ic061856t
_journal_volume 46
_journal_year 2007
_chemical_formula_sum 'C108 H96 Cr5 N24'
_chemical_formula_weight 1990.09
_chemical_name_systematic
; 
 ? 
;
_space_group_IT_number 14
_symmetry_cell_setting monoclinic
_symmetry_space_group_name_Hall '-P 2ybc'
_symmetry_space_group_name_H-M 'P 1 21/c 1'
_atom_sites_solution_hydrogens geom
_atom_sites_solution_primary direct
_atom_sites_solution_secondary difmap
_audit_creation_method SHELXL-97
_cell_angle_alpha 90.00
_cell_angle_beta 97.151(7)
_cell_angle_gamma 90.00
_cell_formula_units_Z 4
_cell_length_a 19.556(7)
_cell_length_b 25.089(8)
_cell_length_c 24.660(8)
_cell_measurement_reflns_used 105
_cell_measurement_temperature 110(2)
_cell_volume 12005(7)
_computing_cell_refinement 'SMART V5.625 (Bruker, 2000)'
_computing_data_collection 'SMART V5.625 (Bruker, 2000)'
_computing_data_reduction 'SAINT V6.32 (Bruker, 2001)'
_computing_molecular_graphics 'X-Seed (Barbour, 2001)'
_computing_publication_material 'SHELXL-97 (Sheldrick, 1997)'
_computing_structure_refinement 'SHELXL-97 (Sheldrick, 1997)'
_computing_structure_solution 'SHELXS-97 (Sheldrick, 1997)'
_diffrn_ambient_temperature 110(2)
_diffrn_measured_fraction_theta_full 0.986
_diffrn_measured_fraction_theta_max 0.986
_diffrn_measurement_device_type 'Bruker APEX CCD area-detector'
_diffrn_measurement_method 'profile data from \w scans'
_diffrn_radiation_monochromator graphite
_diffrn_radiation_source 'fine-focus sealed tube'
_diffrn_radiation_type MoK\a
_diffrn_radiation_wavelength 0.71073
_diffrn_reflns_av_R_equivalents 0.1647
_diffrn_reflns_av_sigmaI/netI 0.3238
_diffrn_reflns_limit_h_max 21
_diffrn_reflns_limit_h_min -21
_diffrn_reflns_limit_k_max 27
_diffrn_reflns_limit_k_min -27
_diffrn_reflns_limit_l_max 27
_diffrn_reflns_limit_l_min -27
_diffrn_reflns_number 51944
_diffrn_reflns_theta_full 23.26
_diffrn_reflns_theta_max 23.26
_diffrn_reflns_theta_min 1.16
_exptl_absorpt_coefficient_mu 0.489
_exptl_absorpt_correction_T_max 0.9903
_exptl_absorpt_correction_T_min 0.7851
_exptl_absorpt_correction_type multi-scan
_exptl_absorpt_process_details 'SADABS v2.03 (Bruker, 2003)'
_exptl_crystal_colour 'dark brown'
_exptl_crystal_density_diffrn 1.101
_exptl_crystal_density_method 'not measured'
_exptl_crystal_description needle
_exptl_crystal_F_000 4128
_exptl_crystal_size_max 0.52
_exptl_crystal_size_mid 0.13
_exptl_crystal_size_min 0.02
_platon_squeeze_details
;
;
_refine_diff_density_max 0.695
_refine_diff_density_min -0.605
_refine_diff_density_rms 0.135
_refine_ls_extinction_method none
_refine_ls_goodness_of_fit_ref 0.967
_refine_ls_hydrogen_treatment constr
_refine_ls_matrix_type full
_refine_ls_number_parameters 1223
_refine_ls_number_reflns 17002
_refine_ls_number_restraints 0
_refine_ls_restrained_S_all 0.967
_refine_ls_R_factor_all 0.1906
_refine_ls_R_factor_gt 0.1221
_refine_ls_shift/su_max 0.003
_refine_ls_shift/su_mean 0.000
_refine_ls_structure_factor_coef Fsqd
_refine_ls_weighting_details 'calc w=1/[\s^2^(Fo^2^)+(0.0300P)^2^+0.0000P] where P=(Fo^2^+2Fc^2^)/3'
_refine_ls_weighting_scheme calc
_refine_ls_wR_factor_gt 0.2744
_refine_ls_wR_factor_ref 0.3000
_reflns_number_gt 7616
_reflns_number_total 17002
_reflns_threshold_expression >2sigma(I)
_cod_data_source_file ic061856tsi20061216_075409.cif
_cod_data_source_block c:\structures\mike\ms133\p21_c
_cod_database_code 4307312

loop_
_symmetry_equiv_pos_as_xyz
'x, y, z'
'-x, y+1/2, -z+1/2'
'-x, -y, -z'
'x, -y-1/2, z-1/2'

loop_
_atom_site_label
_atom_site_type_symbol
_atom_site_fract_x
_atom_site_fract_y
_atom_site_fract_z
_atom_site_U_iso_or_equiv
_atom_site_adp_type
_atom_site_occupancy
_atom_site_symmetry_multiplicity
_atom_site_calc_flag
_atom_site_refinement_flags
_atom_site_disorder_assembly
_atom_site_disorder_group
Cr1 Cr 0.36302(8) 0.45441(6) 0.65957(7) 0.0173(4) Uani 1 1 d . . .
Cr1' Cr 0.32316(8) 0.65577(6) 0.63111(7) 0.0178(4) Uani 1 1 d . . .
Cr3 Cr 0.05833(8) 0.62765(7) 0.61418(7) 0.0224(5) Uani 1 1 d . . .
Cr2 Cr 0.29146(9) 0.63497(7) 0.83433(7) 0.0246(5) Uani 1 1 d . . .
Cr2' Cr 0.14011(8) 0.47870(7) 0.75189(7) 0.0247(5) Uani 1 1 d . . .
N17 N 0.3613(5) 0.5773(4) 0.8612(4) 0.035(3) Uani 1 1 d . . .
N22 N 0.0141(4) 0.6967(3) 0.5872(3) 0.021(2) Uani 1 1 d . . .
N24 N 0.0701(4) 0.6031(3) 0.5356(4) 0.024(2) Uani 1 1 d . . .
N20 N 0.2243(4) 0.6960(3) 0.8155(3) 0.022(2) Uani 1 1 d . . .
N5 N 0.2178(4) 0.5814(4) 0.8087(4) 0.024(2) Uani 1 1 d . . .
C94 C 0.0121(5) 0.5815(4) 0.5096(4) 0.021(3) Uani 1 1 d . . .
N2 N 0.3208(4) 0.6353(3) 0.7594(4) 0.023(2) Uani 1 1 d . . .
N16 N 0.4362(4) 0.4839(3) 0.7204(4) 0.023(2) Uani 1 1 d . . .
N3 N 0.1559(5) 0.6536(3) 0.6250(3) 0.022(2) Uani 1 1 d . . .
C14 C 0.4119(5) 0.4211(4) 0.5607(4) 0.019(3) Uani 1 1 d . . .
N14 N 0.4322(4) 0.4501(3) 0.6064(4) 0.024(2) Uani 1 1 d . . .
N23 N -0.0354(4) 0.5948(4) 0.5912(4) 0.030(2) Uani 1 1 d . . .
C6 C 0.1109(5) 0.5289(4) 0.6853(4) 0.018(2) Uiso 1 1 d . . .
N21 N 0.0325(4) 0.6591(4) 0.6858(4) 0.030(2) Uani 1 1 d . . .
N13 N 0.3076(4) 0.4124(3) 0.5986(3) 0.020(2) Uani 1 1 d . . .
N6 N 0.0942(4) 0.5612(3) 0.6544(3) 0.023(2) Uani 1 1 d . . .
C24 C 0.4974(5) 0.4701(4) 0.6131(5) 0.027(3) Uani 1 1 d . . .
H24 H 0.5135 0.4887 0.6458 0.033 Uiso 1 1 calc R . .
C3 C 0.2172(6) 0.6557(4) 0.6271(4) 0.023(3) Uani 1 1 d . . .
C88 C 0.0063(5) 0.7178(5) 0.5354(4) 0.024(3) Uani 1 1 d . . .
H88 H 0.0262 0.6989 0.5079 0.029 Uiso 1 1 calc R . .
C5 C 0.1859(6) 0.5460(5) 0.7907(4) 0.029(3) Uani 1 1 d . . .
N18 N 0.3721(5) 0.6800(4) 0.8660(4) 0.031(2) Uani 1 1 d . . .
N15 N 0.4029(4) 0.3851(3) 0.6933(3) 0.023(2) Uani 1 1 d . . .
N1 N 0.3351(4) 0.5272(4) 0.6314(3) 0.018(2) Uani 1 1 d . . .
C16 C 0.2146(6) 0.3553(5) 0.5595(5) 0.045(4) Uani 1 1 d . . .
C34 C 0.5033(7) 0.3500(5) 0.7519(5) 0.043(3) Uani 1 1 d . . .
C92 C -0.0338(6) 0.7837(5) 0.4628(4) 0.036(3) Uani 1 1 d . . .
H92A H -0.0824 0.7894 0.4490 0.054 Uiso 1 1 calc R . .
H92B H -0.0141 0.7572 0.4400 0.054 Uiso 1 1 calc R . .
H92C H -0.0087 0.8174 0.4617 0.054 Uiso 1 1 calc R . .
C79 C 0.0458(6) 0.6384(5) 0.7362(4) 0.033(3) Uani 1 1 d . . .
H79 H 0.0742 0.6077 0.7417 0.039 Uiso 1 1 calc R . .
C31 C 0.3839(5) 0.3347(4) 0.6814(4) 0.024(3) Uani 1 1 d . . .
H31 H 0.3429 0.3288 0.6572 0.029 Uiso 1 1 calc R . .
N4 N 0.2858(4) 0.4579(3) 0.7059(3) 0.020(2) Uiso 1 1 d . . .
C37 C 0.5415(6) 0.4583(5) 0.7805(5) 0.040(3) Uani 1 1 d . . .
C102 C 0.0641(6) 0.5706(5) 0.4258(5) 0.032(3) Uani 1 1 d . . .
C87 C -0.0281(5) 0.7639(5) 0.5207(4) 0.024(3) Uani 1 1 d . . .
C17 C 0.2512(8) 0.3440(5) 0.5135(5) 0.050(4) Uani 1 1 d . . .
C21 C 0.4559(7) 0.4131(5) 0.5208(5) 0.038(3) Uani 1 1 d . . .
C86 C -0.0608(6) 0.7917(5) 0.5592(5) 0.035(3) Uani 1 1 d . . .
C62 C 0.1941(6) 0.7146(5) 0.8605(5) 0.035(3) Uani 1 1 d . . .
C70 C 0.1301(5) 0.7839(5) 0.8003(5) 0.031(3) Uani 1 1 d . . .
C1 C 0.3251(5) 0.5731(4) 0.6240(4) 0.015(2) Uani 1 1 d . . .
C40 C 0.4501(5) 0.5343(4) 0.7334(4) 0.013(2) Uani 1 1 d . . .
H40 H 0.4185 0.5608 0.7186 0.016 Uiso 1 1 calc R . .
C18 C 0.3174(6) 0.3645(5) 0.5148(5) 0.040(3) Uani 1 1 d . . .
C107 C 0.0615(7) 0.5501(6) 0.3691(5) 0.056(4) Uani 1 1 d . . .
H10A H 0.0219 0.5261 0.3612 0.083 Uiso 1 1 calc R . .
H10B H 0.1040 0.5306 0.3653 0.083 Uiso 1 1 calc R . .
H10C H 0.0568 0.5800 0.3434 0.083 Uiso 1 1 calc R . .
N19 N 0.2556(5) 0.6465(3) 0.9082(4) 0.028(2) Uani 1 1 d . . .
C77 C -0.0088(5) 0.7023(4) 0.6781(4) 0.021(3) Uani 1 1 d . . .
C13 C 0.3440(5) 0.3978(4) 0.5577(4) 0.018(2) Uani 1 1 d . . .
C61 C 0.2145(6) 0.6884(5) 0.9086(5) 0.028(3) Uani 1 1 d . . .
C48 C 0.4046(7) 0.4880(5) 0.8777(5) 0.044(4) Uani 1 1 d . . .
C82 C -0.0356(6) 0.7267(5) 0.7204(5) 0.036(3) Uani 1 1 d . . .
N8 N 0.3073(5) 0.6826(4) 0.5023(4) 0.043(3) Uani 1 1 d . . .
C84 C -0.0851(7) 0.7953(6) 0.6568(5) 0.057(4) Uani 1 1 d . . .
H84 H -0.1114 0.8270 0.6502 0.069 Uiso 1 1 calc R . .
N11 N 0.0901(5) 0.3729(4) 0.6907(4) 0.043(3) Uani 1 1 d . . .
C29 C 0.4609(5) 0.3911(4) 0.7311(5) 0.023(3) Uani 1 1 d . . .
N7 N 0.4900(5) 0.6526(4) 0.6385(4) 0.051(3) Uani 1 1 d . . .
C47 C 0.3551(6) 0.5231(5) 0.8556(5) 0.030(3) Uani 1 1 d . . .
H47 H 0.3146 0.5092 0.8353 0.036 Uiso 1 1 calc R . .
C22 C 0.5216(6) 0.4364(4) 0.5250(5) 0.035(3) Uani 1 1 d . . .
C95 C -0.0893(6) 0.5900(5) 0.6190(5) 0.041(3) Uani 1 1 d . . .
H95 H -0.0844 0.6037 0.6552 0.050 Uiso 1 1 calc R . .
C89 C 0.0349(7) 0.6336(5) 0.8364(4) 0.044(3) Uani 1 1 d . . .
H89A H -0.0076 0.6196 0.8481 0.065 Uiso 1 1 calc R . .
H89B H 0.0560 0.6592 0.8635 0.065 Uiso 1 1 calc R . .
H89C H 0.0671 0.6042 0.8329 0.065 Uiso 1 1 calc R . .
C78 C -0.0172(5) 0.7246(4) 0.6257(4) 0.016(2) Uiso 1 1 d . . .
C56 C 0.3746(7) 0.7347(5) 0.8663(5) 0.048(4) Uani 1 1 d . . .
H56 H 0.3367 0.7545 0.8488 0.058 Uiso 1 1 calc R . .
C4 C 0.2355(5) 0.4643(4) 0.7248(4) 0.022(3) Uiso 1 1 d . . .
C50 C 0.4747(6) 0.5636(5) 0.9126(5) 0.043(4) Uani 1 1 d . . .
C45 C 0.4211(6) 0.5964(5) 0.8886(5) 0.031(3) Uani 1 1 d . . .
C101 C 0.0077(7) 0.5621(4) 0.4548(5) 0.037(3) Uani 1 1 d . . .
C33 C 0.4802(7) 0.2979(5) 0.7383(6) 0.051(4) Uani 1 1 d . . .
C80 C 0.0184(6) 0.6613(5) 0.7816(4) 0.029(3) Uani 1 1 d . . .
C93 C -0.0456(5) 0.5761(5) 0.5405(5) 0.032(3) Uani 1 1 d . . .
C8 C 0.3136(5) 0.6719(4) 0.5496(5) 0.025(3) Uiso 1 1 d . . .
C99 C -0.1088(7) 0.5350(5) 0.4585(6) 0.051(4) Uani 1 1 d . . .
H99 H -0.1499 0.5193 0.4410 0.062 Uiso 1 1 calc R . .
C23 C 0.5425(5) 0.4636(5) 0.5714(5) 0.032(3) Uani 1 1 d . . .
C7 C 0.4296(7) 0.6552(4) 0.6360(4) 0.030(3) Uani 1 1 d . . .
C11 C 0.1047(7) 0.4120(5) 0.7119(6) 0.044(4) Uani 1 1 d . . .
C71 C 0.1591(5) 0.7613(4) 0.7578(5) 0.030(3) Uani 1 1 d . . .
C96 C -0.1527(6) 0.5664(5) 0.5995(6) 0.043(4) Uani 1 1 d . . .
C81 C -0.0242(6) 0.7056(5) 0.7726(5) 0.038(3) Uani 1 1 d . . .
C2 C 0.3259(5) 0.6419(4) 0.7134(4) 0.013(2) Uiso 1 1 d . . .
C69 C 0.1484(6) 0.7576(5) 0.8548(5) 0.033(3) Uani 1 1 d . . .
C9 C 0.3197(5) 0.7349(5) 0.6463(4) 0.025(3) Uani 1 1 d . . .
C66 C 0.1879(6) 0.7079(5) 0.9576(5) 0.039(3) Uani 1 1 d . . .
C30 C 0.4811(5) 0.4463(4) 0.7448(4) 0.025(3) Uani 1 1 d . . .
C103 C 0.1232(6) 0.5937(4) 0.4539(4) 0.030(3) Uani 1 1 d . . .
C46 C 0.4274(6) 0.6530(5) 0.8913(5) 0.036(3) Uani 1 1 d . . .
C68 C 0.1234(6) 0.7747(5) 0.9052(5) 0.039(3) Uani 1 1 d . . .
H68 H 0.0917 0.8034 0.9043 0.047 Uiso 1 1 calc R . .
C98 C -0.1065(5) 0.5518(5) 0.5169(5) 0.032(3) Uani 1 1 d . . .
C28 C 0.6127(5) 0.4872(5) 0.5812(5) 0.051(4) Uani 1 1 d . . .
H28A H 0.6472 0.4587 0.5838 0.077 Uiso 1 1 calc R . .
H28B H 0.6174 0.5076 0.6154 0.077 Uiso 1 1 calc R . .
H28C H 0.6197 0.5110 0.5509 0.077 Uiso 1 1 calc R . .
N12 N -0.0122(6) 0.5062(5) 0.7850(5) 0.069(4) Uani 1 1 d . . .
C55 C 0.4338(7) 0.7622(5) 0.8927(6) 0.056(4) Uani 1 1 d . . .
C42 C 0.5217(7) 0.2508(5) 0.7579(6) 0.067(5) Uani 1 1 d . . .
H42A H 0.4911 0.2222 0.7671 0.101 Uiso 1 1 calc R . .
H42B H 0.5533 0.2605 0.7904 0.101 Uiso 1 1 calc R . .
H42C H 0.5483 0.2386 0.7291 0.101 Uiso 1 1 calc R . .
C72 C 0.2044(5) 0.7197(4) 0.7651(4) 0.028(3) Uani 1 1 d . . .
H72 H 0.2232 0.7063 0.7341 0.034 Uiso 1 1 calc R . .
C10 C 0.1680(6) 0.4372(5) 0.8218(5) 0.037(3) Uani 1 1 d . . .
C97 C -0.1616(6) 0.5463(6) 0.5468(6) 0.049(4) Uani 1 1 d . . .
C19 C 0.3600(7) 0.3565(5) 0.4721(6) 0.048(4) Uani 1 1 d . . .
H19 H 0.3433 0.3348 0.4418 0.057 Uiso 1 1 calc R . .
C100 C -0.0572(6) 0.5409(5) 0.4308(5) 0.044(4) Uani 1 1 d . . .
H100 H -0.0625 0.5308 0.3934 0.053 Uiso 1 1 calc R . .
C53 C 0.4863(7) 0.6784(5) 0.9200(5) 0.043(3) Uani 1 1 d . . .
C65 C 0.2075(7) 0.6793(6) 1.0056(5) 0.045(4) Uani 1 1 d . . .
C90 C -0.0551(7) 0.7297(5) 0.8206(5) 0.053(4) Uiso 1 1 d . . .
H90A H -0.0645 0.7014 0.8460 0.080 Uiso 1 1 calc R . .
H90B H -0.0982 0.7480 0.8072 0.080 Uiso 1 1 calc R . .
H90C H -0.0226 0.7553 0.8395 0.080 Uiso 1 1 calc R . .
C15 C 0.2448(6) 0.3897(4) 0.5982(5) 0.029(3) Uani 1 1 d . . .
H15 H 0.2194 0.3984 0.6275 0.035 Uiso 1 1 calc R . .
C104 C 0.1242(5) 0.6090(4) 0.5074(5) 0.024(3) Uani 1 1 d . . .
H104 H 0.1652 0.6246 0.5254 0.029 Uiso 1 1 calc R . .
C25 C 0.1445(6) 0.3308(5) 0.5634(6) 0.052(4) Uani 1 1 d . . .
H25A H 0.1126 0.3409 0.5312 0.077 Uiso 1 1 calc R . .
H25B H 0.1269 0.3439 0.5965 0.077 Uiso 1 1 calc R . .
H25C H 0.1488 0.2919 0.5651 0.077 Uiso 1 1 calc R . .
N9 N 0.3141(5) 0.7808(4) 0.6562(4) 0.043(3) Uani 1 1 d . . .
C36 C 0.5818(7) 0.4133(5) 0.8002(6) 0.054(4) Uani 1 1 d . . .
H36 H 0.6241 0.4194 0.8227 0.065 Uiso 1 1 calc R . .
C74 C 0.1788(7) 0.6977(6) 1.0580(5) 0.067(5) Uani 1 1 d . . .
H74A H 0.1284 0.6954 1.0526 0.101 Uiso 1 1 calc R . .
H74B H 0.1928 0.7346 1.0662 0.101 Uiso 1 1 calc R . .
H74C H 0.1970 0.6747 1.0886 0.101 Uiso 1 1 calc R . .
C32 C 0.4203(6) 0.2915(4) 0.7023(5) 0.034(3) Uani 1 1 d . . .
C85 C -0.0563(5) 0.7715(5) 0.6128(4) 0.027(3) Uani 1 1 d . . .
C63 C 0.2715(7) 0.6202(6) 0.9520(5) 0.051(4) Uani 1 1 d . . .
H63 H 0.2989 0.5891 0.9505 0.061 Uiso 1 1 calc R . .
N10 N 0.1872(7) 0.4136(5) 0.8630(5) 0.069(4) Uani 1 1 d . . .
C64 C 0.2500(7) 0.6350(5) 1.0043(5) 0.043(3) Uani 1 1 d . . .
C38 C 0.5555(6) 0.5118(5) 0.7927(5) 0.039(3) Uani 1 1 d . . .
C52 C 0.5416(7) 0.6442(5) 0.9435(6) 0.058(4) Uani 1 1 d . . .
H52 H 0.5832 0.6593 0.9608 0.070 Uiso 1 1 calc R . .
C83 C -0.0766(6) 0.7750(5) 0.7074(5) 0.046(4) Uani 1 1 d . . .
H83 H -0.0976 0.7922 0.7354 0.055 Uiso 1 1 calc R . .
C27 C 0.5698(7) 0.4288(5) 0.4836(6) 0.058(4) Uani 1 1 d . . .
H27A H 0.6027 0.4004 0.4958 0.087 Uiso 1 1 calc R . .
H27B H 0.5948 0.4620 0.4793 0.087 Uiso 1 1 calc R . .
H27C H 0.5437 0.4188 0.4486 0.087 Uiso 1 1 calc R . .
C75 C 0.0833(7) 0.8302(6) 0.7934(6) 0.060(4) Uani 1 1 d . . .
H75A H 0.0833 0.8484 0.8286 0.090 Uiso 1 1 calc R . .
H75B H 0.0365 0.8180 0.7803 0.090 Uiso 1 1 calc R . .
H75C H 0.0990 0.8549 0.7667 0.090 Uiso 1 1 calc R . .
C76 C 0.1422(6) 0.7847(5) 0.7010(5) 0.039(3) Uani 1 1 d . . .
H76A H 0.1574 0.8219 0.7012 0.059 Uiso 1 1 calc R . .
H76B H 0.0923 0.7831 0.6900 0.059 Uiso 1 1 calc R . .
H76C H 0.1658 0.7642 0.6751 0.059 Uiso 1 1 calc R . .
C43 C 0.6216(7) 0.5281(5) 0.8270(7) 0.078(6) Uani 1 1 d . . .
H43A H 0.6527 0.4974 0.8322 0.118 Uiso 1 1 calc R . .
H43B H 0.6113 0.5408 0.8627 0.118 Uiso 1 1 calc R . .
H43C H 0.6437 0.5567 0.8085 0.118 Uiso 1 1 calc R . .
C39 C 0.5088(6) 0.5509(5) 0.7678(5) 0.037(3) Uani 1 1 d . . .
C91 C -0.0981(7) 0.8417(5) 0.5433(6) 0.054(4) Uani 1 1 d . . .
H91A H -0.1003 0.8637 0.5758 0.081 Uiso 1 1 calc R . .
H91B H -0.1449 0.8332 0.5265 0.081 Uiso 1 1 calc R . .
H91C H -0.0738 0.8611 0.5171 0.081 Uiso 1 1 calc R . .
C41 C 0.3938(7) 0.2371(5) 0.6872(6) 0.065(5) Uani 1 1 d . . .
H41A H 0.3498 0.2400 0.6635 0.098 Uiso 1 1 calc R . .
H41B H 0.3869 0.2174 0.7203 0.098 Uiso 1 1 calc R . .
H41C H 0.4272 0.2182 0.6677 0.098 Uiso 1 1 calc R . .
C49 C 0.4659(7) 0.5081(5) 0.9058(5) 0.045(4) Uani 1 1 d . . .
C20 C 0.4266(7) 0.3801(5) 0.4735(5) 0.041(4) Uani 1 1 d . . .
H20 H 0.4525 0.3747 0.4438 0.049 Uiso 1 1 calc R . .
C73 C 0.2744(8) 0.6042(6) 1.0556(5) 0.082(6) Uani 1 1 d . . .
H73A H 0.3104 0.6246 1.0778 0.122 Uiso 1 1 calc R . .
H73B H 0.2931 0.5698 1.0458 0.122 Uiso 1 1 calc R . .
H73C H 0.2356 0.5984 1.0765 0.122 Uiso 1 1 calc R . .
C60 C 0.4302(8) 0.8221(5) 0.8923(6) 0.067(5) Uani 1 1 d . . .
H60A H 0.4303 0.8351 0.9298 0.101 Uiso 1 1 calc R . .
H60B H 0.3877 0.8335 0.8700 0.101 Uiso 1 1 calc R . .
H60C H 0.4701 0.8365 0.8769 0.101 Uiso 1 1 calc R . .
C59 C 0.5549(9) 0.7617(6) 0.9480(7) 0.088(6) Uani 1 1 d . . .
H59A H 0.5504 0.7650 0.9870 0.132 Uiso 1 1 calc R . .
H59B H 0.5585 0.7973 0.9323 0.132 Uiso 1 1 calc R . .
H59C H 0.5963 0.7411 0.9434 0.132 Uiso 1 1 calc R . .
C67 C 0.1437(6) 0.7513(5) 0.9517(5) 0.032(3) Uani 1 1 d . . .
H67 H 0.1271 0.7648 0.9835 0.039 Uiso 1 1 calc R . .
C51 C 0.5345(7) 0.5922(6) 0.9411(5) 0.050(4) Uani 1 1 d . . .
H51 H 0.5709 0.5713 0.9593 0.060 Uiso 1 1 calc R . .
C54 C 0.4903(7) 0.7328(5) 0.9183(6) 0.050(4) Uani 1 1 d . . .
C58 C 0.5214(8) 0.4704(5) 0.9300(7) 0.079(6) Uani 1 1 d . . .
H58A H 0.5017 0.4443 0.9532 0.118 Uiso 1 1 calc R . .
H58B H 0.5578 0.4905 0.9520 0.118 Uiso 1 1 calc R . .
H58C H 0.5409 0.4518 0.9005 0.118 Uiso 1 1 calc R . .
C12 C 0.0445(7) 0.4946(5) 0.7740(5) 0.049(4) Uani 1 1 d . . .
C108 C 0.1878(7) 0.6062(5) 0.4257(5) 0.057(4) Uani 1 1 d . . .
H10D H 0.1736 0.6208 0.3892 0.086 Uiso 1 1 calc R . .
H10E H 0.2142 0.5734 0.4226 0.086 Uiso 1 1 calc R . .
H10F H 0.2166 0.6323 0.4476 0.086 Uiso 1 1 calc R . .
C26 C 0.2162(9) 0.3081(6) 0.4696(5) 0.074(5) Uani 1 1 d . . .
H26A H 0.2156 0.3254 0.4339 0.112 Uiso 1 1 calc R . .
H26B H 0.1688 0.3012 0.4767 0.112 Uiso 1 1 calc R . .
H26C H 0.2413 0.2743 0.4696 0.112 Uiso 1 1 calc R . .
C57 C 0.3912(7) 0.4288(5) 0.8666(6) 0.054(4) Uani 1 1 d . . .
H57A H 0.4275 0.4142 0.8469 0.081 Uiso 1 1 calc R . .
H57B H 0.3464 0.4244 0.8444 0.081 Uiso 1 1 calc R . .
H57C H 0.3911 0.4099 0.9014 0.081 Uiso 1 1 calc R . .
C105 C -0.2083(7) 0.5645(7) 0.6390(7) 0.093(6) Uani 1 1 d . . .
H10G H -0.2468 0.5877 0.6252 0.140 Uiso 1 1 calc R . .
H10H H -0.1883 0.5767 0.6753 0.140 Uiso 1 1 calc R . .
H10I H -0.2249 0.5278 0.6415 0.140 Uiso 1 1 calc R . .
C44 C 0.5196(6) 0.6100(5) 0.7798(5) 0.044(4) Uani 1 1 d . . .
H44A H 0.5573 0.6233 0.7608 0.067 Uiso 1 1 calc R . .
H44B H 0.5313 0.6152 0.8192 0.067 Uiso 1 1 calc R . .
H44C H 0.4773 0.6295 0.7671 0.067 Uiso 1 1 calc R . .
C35 C 0.5638(7) 0.3651(5) 0.7892(6) 0.050(4) Uani 1 1 d . . .
H35 H 0.5917 0.3375 0.8065 0.060 Uiso 1 1 calc R . .
C106 C -0.2280(6) 0.5203(6) 0.5197(7) 0.076(5) Uani 1 1 d . . .
H10J H -0.2166 0.4888 0.4991 0.114 Uiso 1 1 calc R . .
H10K H -0.2536 0.5458 0.4949 0.114 Uiso 1 1 calc R . .
H10L H -0.2564 0.5095 0.5479 0.114 Uiso 1 1 calc R . .

loop_
_atom_site_aniso_label
_atom_site_aniso_U_11
_atom_site_aniso_U_22
_atom_site_aniso_U_33
_atom_site_aniso_U_23
_atom_site_aniso_U_13
_atom_site_aniso_U_12
Cr1 0.0152(9) 0.0140(10) 0.0232(10) 0.0014(8) 0.0045(8) 0.0006(7)
Cr1' 0.0172(9) 0.0159(10) 0.0206(10) -0.0023(8) 0.0034(7) -0.0011(8)
Cr3 0.0180(10) 0.0308(11) 0.0189(10) -0.0011(9) 0.0043(8) 0.0027(8)
Cr2 0.0305(11) 0.0215(11) 0.0214(10) -0.0062(9) 0.0021(8) 0.0032(9)
Cr2' 0.0208(10) 0.0297(11) 0.0255(11) 0.0026(9) 0.0106(8) -0.0037(8)
N17 0.038(6) 0.032(7) 0.036(6) -0.005(5) 0.005(5) -0.008(5)
N22 0.014(5) 0.025(5) 0.023(6) -0.011(4) 0.005(4) 0.007(4)
N24 0.007(5) 0.025(6) 0.040(6) 0.000(5) 0.005(4) 0.006(4)
N20 0.024(5) 0.025(6) 0.018(5) -0.012(4) 0.011(4) 0.000(4)
N5 0.030(6) 0.027(6) 0.017(5) 0.005(5) 0.010(4) 0.000(5)
C94 0.010(6) 0.025(7) 0.024(7) -0.004(5) -0.010(5) -0.006(5)
N2 0.022(5) 0.013(5) 0.031(6) 0.004(5) -0.011(4) -0.001(4)
N16 0.020(5) 0.018(6) 0.029(6) -0.004(5) 0.003(4) -0.006(4)
N3 0.026(6) 0.016(5) 0.024(5) -0.008(4) 0.005(4) 0.012(4)
C14 0.013(6) 0.022(7) 0.022(7) 0.013(5) -0.003(5) 0.008(5)
N14 0.006(5) 0.009(5) 0.053(7) 0.007(5) -0.011(4) -0.004(4)
N23 0.014(5) 0.041(6) 0.036(7) 0.021(5) 0.007(5) 0.011(4)
N21 0.029(6) 0.036(6) 0.022(6) 0.000(5) -0.010(4) 0.003(5)
N13 0.024(5) 0.012(5) 0.025(5) -0.005(4) 0.004(4) 0.001(4)
N6 0.019(5) 0.028(6) 0.020(5) 0.005(5) 0.000(4) 0.004(4)
C24 0.023(6) 0.017(6) 0.040(8) 0.009(6) 0.001(6) -0.003(5)
C3 0.044(8) 0.006(6) 0.018(6) -0.001(5) 0.005(6) -0.006(5)
C88 0.021(6) 0.047(8) 0.003(6) 0.006(6) 0.001(5) 0.002(6)
C5 0.038(7) 0.029(8) 0.019(7) -0.012(6) 0.006(6) -0.007(6)
N18 0.032(6) 0.030(6) 0.033(6) -0.004(5) 0.008(5) 0.010(5)
N15 0.037(6) 0.012(5) 0.019(5) 0.000(4) 0.004(5) -0.002(4)
N1 0.025(5) 0.018(6) 0.016(5) 0.007(4) 0.013(4) 0.001(4)
C16 0.038(8) 0.046(9) 0.042(9) -0.018(7) -0.030(7) -0.002(7)
C34 0.050(9) 0.028(8) 0.045(9) -0.006(7) -0.014(7) 0.008(7)
C92 0.045(8) 0.056(9) 0.010(6) 0.016(6) 0.016(6) 0.011(7)
C79 0.047(8) 0.035(8) 0.016(7) -0.003(6) 0.001(6) 0.017(6)
C31 0.019(6) 0.020(7) 0.032(7) 0.003(6) -0.004(5) -0.007(5)
C37 0.032(7) 0.034(8) 0.049(9) -0.015(7) -0.017(6) 0.022(6)
C102 0.029(7) 0.039(8) 0.024(7) -0.015(6) -0.008(6) -0.018(6)
C87 0.021(6) 0.037(8) 0.014(6) 0.003(6) -0.004(5) 0.003(5)
C17 0.096(12) 0.020(8) 0.034(8) -0.002(7) 0.005(8) 0.002(8)
C21 0.061(9) 0.034(8) 0.023(7) -0.005(6) 0.016(6) 0.012(7)
C86 0.027(7) 0.049(9) 0.030(8) 0.000(7) 0.006(6) 0.007(6)
C62 0.032(7) 0.032(8) 0.043(9) -0.014(7) 0.017(6) 0.006(6)
C70 0.018(6) 0.037(8) 0.037(8) 0.007(6) 0.003(6) 0.016(6)
C1 0.011(5) 0.021(7) 0.013(6) 0.000(5) -0.004(4) -0.003(5)
C40 0.016(6) 0.009(6) 0.012(6) -0.004(5) -0.007(5) -0.002(4)
C18 0.038(8) 0.045(9) 0.039(8) 0.010(7) 0.009(7) 0.006(7)
C107 0.069(10) 0.056(10) 0.042(9) 0.001(8) 0.011(7) -0.014(8)
N19 0.040(6) 0.012(5) 0.027(6) -0.008(5) -0.012(5) 0.007(4)
C77 0.020(6) 0.037(7) 0.007(6) 0.012(5) -0.001(5) 0.010(5)
C13 0.026(6) 0.017(6) 0.010(6) 0.003(5) -0.002(5) 0.003(5)
C61 0.034(7) 0.031(8) 0.021(7) -0.005(6) 0.009(6) 0.003(6)
C48 0.074(10) 0.031(8) 0.026(8) 0.002(6) 0.007(7) -0.001(7)
C82 0.049(8) 0.048(9) 0.014(7) -0.002(6) 0.008(6) 0.025(7)
N8 0.036(6) 0.058(8) 0.037(7) -0.006(6) 0.009(5) 0.002(5)
C84 0.077(11) 0.064(10) 0.037(9) 0.010(8) 0.028(8) 0.047(8)
N11 0.052(7) 0.025(7) 0.052(8) 0.009(6) 0.011(6) -0.012(6)
C29 0.019(6) 0.015(7) 0.036(7) -0.005(6) 0.000(6) 0.009(5)
N7 0.025(6) 0.074(9) 0.057(8) -0.023(7) 0.014(5) -0.019(6)
C47 0.026(7) 0.025(8) 0.038(8) -0.004(6) -0.003(6) 0.002(6)
C22 0.052(9) 0.016(7) 0.043(9) 0.019(6) 0.028(7) 0.013(6)
C95 0.035(8) 0.044(9) 0.047(9) 0.014(7) 0.013(7) 0.007(6)
C89 0.071(9) 0.039(8) 0.023(7) 0.013(6) 0.015(7) 0.009(7)
C56 0.063(10) 0.027(8) 0.052(9) -0.008(7) 0.001(7) 0.004(7)
C50 0.038(8) 0.045(9) 0.038(8) -0.019(7) -0.023(6) 0.009(7)
C45 0.029(7) 0.029(8) 0.030(7) -0.026(6) -0.013(6) 0.003(6)
C101 0.063(9) 0.020(7) 0.021(7) -0.002(6) -0.018(6) -0.005(6)
C33 0.046(9) 0.030(9) 0.075(11) 0.000(8) 0.000(8) -0.006(7)
C80 0.034(7) 0.038(8) 0.019(7) 0.003(6) 0.017(5) 0.004(6)
C93 0.007(6) 0.053(9) 0.032(8) 0.018(7) -0.011(5) -0.007(5)
C99 0.036(8) 0.048(9) 0.064(11) 0.021(8) -0.017(8) -0.007(7)
C23 0.013(6) 0.040(8) 0.046(8) 0.011(7) 0.018(6) 0.000(5)
C7 0.053(9) 0.022(7) 0.016(6) -0.005(5) 0.011(6) -0.023(6)
C11 0.050(9) 0.030(9) 0.054(10) 0.000(8) 0.018(7) -0.012(7)
C71 0.021(6) 0.025(7) 0.044(8) -0.002(6) 0.006(6) 0.013(5)
C96 0.019(7) 0.039(8) 0.073(11) 0.001(8) 0.015(7) -0.009(6)
C81 0.029(7) 0.051(9) 0.035(8) 0.001(7) 0.011(6) 0.016(6)
C69 0.027(7) 0.034(8) 0.034(8) -0.020(6) -0.007(6) 0.010(6)
C9 0.016(6) 0.041(8) 0.015(6) 0.008(6) -0.006(5) -0.001(6)
C66 0.026(7) 0.068(10) 0.023(8) -0.004(7) 0.000(6) 0.003(7)
C30 0.032(7) 0.010(6) 0.029(7) 0.004(5) -0.013(6) 0.012(5)
C103 0.048(8) 0.030(7) 0.011(6) -0.012(6) -0.003(6) -0.004(6)
C46 0.048(8) 0.030(8) 0.028(8) -0.013(6) 0.000(6) -0.003(6)
C68 0.024(7) 0.042(8) 0.055(9) -0.019(7) 0.022(6) -0.004(6)
C98 0.015(6) 0.037(8) 0.041(8) 0.005(7) -0.012(6) 0.003(5)
C28 0.021(7) 0.067(10) 0.072(10) 0.031(8) 0.032(7) 0.010(7)
N12 0.063(9) 0.071(9) 0.080(10) -0.003(8) 0.035(7) -0.010(7)
C55 0.048(9) 0.036(9) 0.078(11) -0.028(8) -0.011(8) -0.020(7)
C42 0.071(11) 0.038(9) 0.091(13) 0.021(9) 0.004(9) 0.033(8)
C72 0.036(7) 0.028(7) 0.021(7) -0.009(6) 0.004(6) 0.003(6)
C10 0.033(7) 0.043(9) 0.033(8) -0.008(7) -0.001(6) -0.020(6)
C97 0.025(7) 0.057(10) 0.060(10) 0.019(8) -0.011(7) -0.023(7)
C19 0.057(9) 0.032(8) 0.048(9) -0.008(7) -0.013(7) 0.010(7)
C100 0.045(8) 0.040(9) 0.045(9) -0.025(7) -0.001(7) -0.024(7)
C53 0.065(10) 0.024(8) 0.037(8) -0.007(7) -0.007(7) -0.006(7)
C65 0.055(9) 0.066(10) 0.015(7) -0.013(7) 0.002(6) 0.022(8)
C15 0.034(7) 0.027(7) 0.023(7) -0.010(6) -0.011(6) -0.003(6)
C104 0.015(6) 0.022(7) 0.033(7) -0.010(6) -0.005(5) -0.005(5)
C25 0.035(8) 0.059(10) 0.059(10) -0.013(8) -0.003(7) -0.014(7)
N9 0.041(7) 0.016(6) 0.067(8) 0.002(6) -0.014(6) 0.006(5)
C36 0.056(9) 0.022(8) 0.072(11) -0.015(7) -0.043(8) 0.003(7)
C74 0.070(10) 0.112(14) 0.020(8) -0.025(8) 0.010(7) 0.023(10)
C32 0.044(8) 0.013(7) 0.042(8) 0.006(6) -0.008(7) -0.001(6)
C85 0.016(6) 0.054(8) 0.013(6) 0.000(6) 0.005(5) 0.009(6)
C63 0.077(10) 0.046(9) 0.032(8) -0.002(7) 0.013(8) 0.011(8)
N10 0.119(11) 0.050(8) 0.038(8) 0.000(7) 0.009(8) -0.014(8)
C64 0.057(9) 0.057(9) 0.017(7) -0.010(7) 0.018(6) 0.015(7)
C38 0.032(7) 0.023(8) 0.055(9) -0.009(7) -0.015(6) -0.001(6)
C52 0.060(10) 0.026(9) 0.079(12) -0.020(8) -0.033(8) 0.006(7)
C83 0.053(9) 0.056(9) 0.030(8) -0.014(7) 0.006(7) 0.035(7)
C27 0.059(9) 0.052(9) 0.072(11) 0.035(8) 0.046(8) 0.027(7)
C75 0.063(10) 0.068(11) 0.048(10) -0.018(8) 0.002(8) 0.021(8)
C76 0.046(8) 0.026(7) 0.047(9) -0.007(7) 0.009(7) 0.006(6)
C43 0.088(12) 0.029(9) 0.102(14) -0.006(9) -0.053(11) -0.011(8)
C39 0.038(8) 0.027(8) 0.049(9) -0.018(7) 0.017(7) -0.010(6)
C91 0.053(9) 0.035(8) 0.077(11) 0.000(8) 0.015(8) 0.012(7)
C41 0.069(10) 0.026(8) 0.095(13) -0.012(8) -0.011(9) -0.010(7)
C49 0.066(10) 0.013(7) 0.048(9) -0.008(6) -0.022(7) 0.007(7)
C20 0.082(10) 0.030(8) 0.018(7) -0.004(6) 0.030(7) 0.010(7)
C73 0.120(14) 0.102(14) 0.021(9) 0.003(9) 0.000(9) 0.057(12)
C60 0.071(11) 0.048(10) 0.075(12) -0.009(9) -0.022(9) -0.009(8)
C59 0.114(15) 0.050(11) 0.090(14) -0.009(10) -0.034(11) -0.034(10)
C67 0.047(8) 0.037(8) 0.012(7) 0.001(6) 0.000(6) 0.012(6)
C51 0.048(9) 0.053(10) 0.043(9) 0.000(8) -0.015(7) 0.005(7)
C54 0.052(9) 0.040(9) 0.054(10) -0.021(8) -0.007(8) -0.008(7)
C58 0.087(12) 0.021(8) 0.120(16) 0.008(9) -0.024(11) 0.002(8)
C12 0.057(9) 0.056(10) 0.037(8) -0.017(7) 0.024(7) -0.011(8)
C108 0.080(11) 0.054(10) 0.044(9) -0.021(8) 0.032(8) 0.003(8)
C26 0.126(15) 0.058(11) 0.034(9) -0.023(8) -0.012(9) -0.030(10)
C57 0.067(10) 0.037(9) 0.060(10) 0.018(8) 0.014(8) 0.011(7)
C105 0.049(10) 0.105(15) 0.132(17) 0.047(13) 0.040(10) -0.001(10)
C44 0.051(9) 0.032(8) 0.047(9) 0.004(7) -0.009(7) -0.016(7)
C35 0.059(10) 0.033(9) 0.055(10) 0.006(8) -0.008(8) 0.018(7)
C106 0.023(8) 0.050(10) 0.149(17) 0.012(10) -0.011(9) -0.009(7)

loop_
_atom_type_symbol
_atom_type_description
_atom_type_scat_dispersion_real
_atom_type_scat_dispersion_imag
_atom_type_scat_source
C C 0.0033 0.0016 'International Tables Vol C Tables 4.2.6.8 and 6.1.1.4'
H H 0.0000 0.0000 'International Tables Vol C Tables 4.2.6.8 and 6.1.1.4'
N N 0.0061 0.0033 'International Tables Vol C Tables 4.2.6.8 and 6.1.1.4'
Cr Cr 0.3209 0.6236 'International Tables Vol C Tables 4.2.6.8 and 6.1.1.4'

loop_
_geom_angle_atom_site_label_1
_geom_angle_atom_site_label_2
_geom_angle_atom_site_label_3
_geom_angle
_geom_angle_site_symmetry_1
_geom_angle_site_symmetry_3
_geom_angle_publ_flag
N4 Cr1 N14 173.8(4) . . ?
N4 Cr1 N1 88.0(3) . . ?
N14 Cr1 N1 89.9(3) . . ?
N4 Cr1 N13 94.2(3) . . ?
N14 Cr1 N13 80.2(3) . . ?
N1 Cr1 N13 96.8(3) . . ?
N4 Cr1 N15 94.7(3) . . ?
N14 Cr1 N15 88.1(3) . . ?
N1 Cr1 N15 172.4(4) . . ?
N13 Cr1 N15 90.1(3) . . ?
N4 Cr1 N16 94.2(3) . . ?
N14 Cr1 N16 91.8(3) . . ?
N1 Cr1 N16 93.4(3) . . ?
N13 Cr1 N16 167.0(3) . . ?
N15 Cr1 N16 79.4(4) . . ?
C9 Cr1' C8 89.2(4) . . ?
C9 Cr1' C3 87.3(4) . . ?
C8 Cr1' C3 89.1(4) . . ?
C9 Cr1' C2 88.9(4) . . ?
C8 Cr1' C2 175.8(4) . . ?
C3 Cr1' C2 87.1(4) . . ?
C9 Cr1' C7 93.0(4) . . ?
C8 Cr1' C7 91.6(4) . . ?
C3 Cr1' C7 179.2(4) . . ?
C2 Cr1' C7 92.2(4) . . ?
C9 Cr1' C1 174.0(4) . . ?
C8 Cr1' C1 96.6(4) . . ?
C3 Cr1' C1 91.4(4) . . ?
C2 Cr1' C1 85.2(4) . . ?
C7 Cr1' C1 88.2(4) . . ?
N3 Cr3 N6 86.4(3) . . ?
N3 Cr3 N22 97.3(3) . . ?
N6 Cr3 N22 169.0(3) . . ?
N3 Cr3 N23 169.7(4) . . ?
N6 Cr3 N23 92.8(3) . . ?
N22 Cr3 N23 85.5(3) . . ?
N3 Cr3 N21 95.3(3) . . ?
N6 Cr3 N21 90.2(4) . . ?
N22 Cr3 N21 79.1(4) . . ?
N23 Cr3 N21 94.9(4) . . ?
N3 Cr3 N24 90.4(3) . . ?
N6 Cr3 N24 98.1(3) . . ?
N22 Cr3 N24 92.3(3) . . ?
N23 Cr3 N24 79.6(4) . . ?
N21 Cr3 N24 170.2(3) . . ?
N2 Cr2 N5 89.4(3) . . ?
N2 Cr2 N18 93.1(3) . . ?
N5 Cr2 N18 171.9(4) . . ?
N2 Cr2 N20 92.1(3) . . ?
N5 Cr2 N20 90.8(3) . . ?
N18 Cr2 N20 96.8(4) . . ?
N2 Cr2 N17 92.6(4) . . ?
N5 Cr2 N17 93.0(4) . . ?
N18 Cr2 N17 79.2(4) . . ?
N20 Cr2 N17 174.0(4) . . ?
N2 Cr2 N19 171.0(4) . . ?
N5 Cr2 N19 93.6(3) . . ?
N18 Cr2 N19 85.1(4) . . ?
N20 Cr2 N19 79.4(3) . . ?
N17 Cr2 N19 95.7(4) . . ?
C11 Cr2' C10 91.7(5) . . ?
C11 Cr2' C12 91.3(5) . . ?
C10 Cr2' C12 91.8(5) . . ?
C11 Cr2' C5 174.5(5) . . ?
C10 Cr2' C5 88.3(5) . . ?
C12 Cr2' C5 94.3(5) . . ?
C11 Cr2' C4 88.0(5) . . ?
C10 Cr2' C4 91.5(4) . . ?
C12 Cr2' C4 176.6(5) . . ?
C5 Cr2' C4 86.4(4) . . ?
C11 Cr2' C6 94.1(5) . . ?
C10 Cr2' C6 173.7(5) . . ?
C12 Cr2' C6 85.6(5) . . ?
C5 Cr2' C6 86.2(4) . . ?
C4 Cr2' C6 91.2(4) . . ?
C45 N17 C47 117.3(10) . . ?
C45 N17 Cr2 114.2(8) . . ?
C47 N17 Cr2 128.6(8) . . ?
C88 N22 C78 115.9(9) . . ?
C88 N22 Cr3 129.2(7) . . ?
C78 N22 Cr3 114.7(7) . . ?
C104 N24 C94 117.9(9) . . ?
C104 N24 Cr3 129.6(7) . . ?
C94 N24 Cr3 112.4(7) . . ?
C72 N20 C62 117.9(9) . . ?
C72 N20 Cr2 128.9(7) . . ?
C62 N20 Cr2 113.1(8) . . ?
C5 N5 Cr2 167.2(9) . . ?
N24 C94 C101 122.4(10) . . ?
N24 C94 C93 116.9(10) . . ?
C101 C94 C93 120.6(10) . . ?
C2 N2 Cr2 166.0(8) . . ?
C40 N16 C30 116.5(9) . . ?
C40 N16 Cr1 128.2(7) . . ?
C30 N16 Cr1 114.6(7) . . ?
C3 N3 Cr3 162.6(8) . . ?
N14 C14 C21 121.1(10) . . ?
N14 C14 C13 115.6(9) . . ?
C21 C14 C13 123.3(11) . . ?
C14 N14 C24 118.2(10) . . ?
C14 N14 Cr1 114.8(6) . . ?
C24 N14 Cr1 126.8(8) . . ?
C93 N23 C95 114.7(10) . . ?
C93 N23 Cr3 115.6(7) . . ?
C95 N23 Cr3 129.7(9) . . ?
N6 C6 Cr2' 170.7(9) . . ?
C79 N21 C77 118.9(9) . . ?
C79 N21 Cr3 127.4(8) . . ?
C77 N21 Cr3 113.2(7) . . ?
C13 N13 C15 116.2(9) . . ?
C13 N13 Cr1 114.2(7) . . ?
C15 N13 Cr1 128.5(7) . . ?
C6 N6 Cr3 167.0(8) . . ?
N14 C24 C23 121.1(11) . . ?
N3 C3 Cr1' 177.7(9) . . ?
C87 C88 N22 124.6(10) . . ?
N5 C5 Cr2' 171.5(10) . . ?
C46 N18 C56 118.0(11) . . ?
C46 N18 Cr2 116.0(8) . . ?
C56 N18 Cr2 125.9(9) . . ?
C31 N15 C29 115.6(9) . . ?
C31 N15 Cr1 129.3(8) . . ?
C29 N15 Cr1 114.8(7) . . ?
C1 N1 Cr1 167.6(8) . . ?
C15 C16 C17 117.4(12) . . ?
C15 C16 C25 121.8(12) . . ?
C17 C16 C25 120.8(11) . . ?
C29 C34 C33 116.3(11) . . ?
C29 C34 C35 116.3(11) . . ?
C33 C34 C35 127.2(12) . . ?
N21 C79 C80 121.7(11) . . ?
N15 C31 C32 123.5(10) . . ?
C4 N4 Cr1 168.2(8) . . ?
C38 C37 C30 117.7(10) . . ?
C38 C37 C36 127.1(11) . . ?
C30 C37 C36 115.2(11) . . ?
C103 C102 C101 117.7(10) . . ?
C103 C102 C107 122.6(11) . . ?
C101 C102 C107 119.4(10) . . ?
C88 C87 C86 119.6(10) . . ?
C88 C87 C92 120.6(10) . . ?
C86 C87 C92 119.7(10) . . ?
C18 C17 C16 117.5(12) . . ?
C18 C17 C26 125.2(13) . . ?
C16 C17 C26 117.2(13) . . ?
C14 C21 C22 121.8(11) . . ?
C14 C21 C20 114.9(11) . . ?
C22 C21 C20 123.3(11) . . ?
C87 C86 C85 118.6(11) . . ?
C87 C86 C91 119.7(11) . . ?
C85 C86 C91 121.7(11) . . ?
C61 C62 C69 124.8(11) . . ?
C61 C62 N20 114.8(10) . . ?
C69 C62 N20 120.4(11) . . ?
C71 C70 C75 123.1(11) . . ?
C71 C70 C69 115.2(10) . . ?
C75 C70 C69 121.6(10) . . ?
N1 C1 Cr1' 164.7(9) . . ?
N16 C40 C39 124.0(10) . . ?
C17 C18 C13 119.7(11) . . ?
C17 C18 C19 123.7(13) . . ?
C13 C18 C19 116.4(11) . . ?
C63 N19 C61 119.3(11) . . ?
C63 N19 Cr2 127.5(8) . . ?
C61 N19 Cr2 113.1(8) . . ?
N21 C77 C82 122.1(10) . . ?
N21 C77 C78 116.8(9) . . ?
C82 C77 C78 120.7(10) . . ?
N13 C13 C18 123.1(10) . . ?
N13 C13 C14 114.7(9) . . ?
C18 C13 C14 122.2(10) . . ?
N19 C61 C62 119.1(10) . . ?
N19 C61 C66 123.5(11) . . ?
C62 C61 C66 117.4(11) . . ?
C47 C48 C49 118.9(11) . . ?
C47 C48 C57 117.2(12) . . ?
C49 C48 C57 123.8(12) . . ?
C77 C82 C81 120.2(11) . . ?
C77 C82 C83 117.0(10) . . ?
C81 C82 C83 122.7(10) . . ?
C83 C84 C85 122.6(12) . . ?
N15 C29 C34 124.9(10) . . ?
N15 C29 C30 115.7(9) . . ?
C34 C29 C30 119.1(10) . . ?
N17 C47 C48 123.3(11) . . ?
C23 C22 C21 116.6(10) . . ?
C23 C22 C27 119.8(12) . . ?
C21 C22 C27 123.4(13) . . ?
N23 C95 C96 125.6(13) . . ?
N22 C78 C77 114.8(9) . . ?
N22 C78 C85 122.5(9) . . ?
C77 C78 C85 122.6(9) . . ?
N18 C56 C55 120.6(12) . . ?
N4 C4 Cr2' 174.5(9) . . ?
C45 C50 C49 117.0(11) . . ?
C45 C50 C51 114.9(11) . . ?
C49 C50 C51 128.0(12) . . ?
N17 C45 C50 123.5(11) . . ?
N17 C45 C46 115.9(11) . . ?
C50 C45 C46 120.6(11) . . ?
C102 C101 C94 118.2(10) . . ?
C102 C101 C100 123.8(11) . . ?
C94 C101 C100 117.6(11) . . ?
C32 C33 C34 118.8(12) . . ?
C32 C33 C42 120.0(12) . . ?
C34 C33 C42 121.0(12) . . ?
C81 C80 C79 118.3(10) . . ?
C81 C80 C89 124.3(10) . . ?
C79 C80 C89 117.3(10) . . ?
N23 C93 C98 124.6(11) . . ?
N23 C93 C94 115.3(9) . . ?
C98 C93 C94 120.1(11) . . ?
N8 C8 Cr1' 178.3(10) . . ?
C100 C99 C98 123.0(12) . . ?
C22 C23 C24 120.9(10) . . ?
C22 C23 C28 120.9(11) . . ?
C24 C23 C28 118.2(11) . . ?
N7 C7 Cr1' 177.2(10) . . ?
N11 C11 Cr2' 174.3(12) . . ?
C72 C71 C70 122.5(11) . . ?
C72 C71 C76 118.7(10) . . ?
C70 C71 C76 118.7(10) . . ?
C97 C96 C95 118.6(11) . . ?
C97 C96 C105 124.3(12) . . ?
C95 C96 C105 117.1(13) . . ?
C82 C81 C80 118.6(10) . . ?
C82 C81 C90 122.5(11) . . ?
C80 C81 C90 118.9(11) . . ?
N2 C2 Cr1' 173.4(8) . . ?
C62 C69 C68 114.8(11) . . ?
C62 C69 C70 120.5(10) . . ?
C68 C69 C70 124.6(10) . . ?
N9 C9 Cr1' 176.2(10) . . ?
C67 C66 C65 126.5(11) . . ?
C67 C66 C61 117.2(11) . . ?
C65 C66 C61 116.2(11) . . ?
N16 C30 C37 124.4(10) . . ?
N16 C30 C29 114.0(9) . . ?
C37 C30 C29 121.6(10) . . ?
C104 C103 C102 120.3(11) . . ?
C104 C103 C108 117.3(10) . . ?
C102 C103 C108 122.3(10) . . ?
N18 C46 C53 123.7(11) . . ?
N18 C46 C45 114.5(11) . . ?
C53 C46 C45 121.8(12) . . ?
C67 C68 C69 121.3(12) . . ?
C97 C98 C93 120.0(12) . . ?
C97 C98 C99 123.5(11) . . ?
C93 C98 C99 116.5(11) . . ?
C54 C55 C56 119.7(12) . . ?
C54 C55 C60 124.0(12) . . ?
C56 C55 C60 116.3(13) . . ?
C71 C72 N20 123.3(10) . . ?
N10 C10 Cr2' 177.1(11) . . ?
C96 C97 C98 116.6(11) . . ?
C96 C97 C106 124.4(13) . . ?
C98 C97 C106 119.0(14) . . ?
C20 C19 C18 122.3(12) . . ?
C99 C100 C101 122.1(13) . . ?
C54 C53 C46 118.4(13) . . ?
C54 C53 C52 124.2(13) . . ?
C46 C53 C52 116.9(11) . . ?
C64 C65 C66 119.5(11) . . ?
C64 C65 C74 122.6(12) . . ?
C66 C65 C74 117.9(11) . . ?
N13 C15 C16 125.7(11) . . ?
N24 C104 C103 123.3(10) . . ?
C35 C36 C37 123.4(12) . . ?
C31 C32 C33 120.5(11) . . ?
C31 C32 C41 119.0(11) . . ?
C33 C32 C41 120.5(11) . . ?
C86 C85 C84 125.7(11) . . ?
C86 C85 C78 118.7(10) . . ?
C84 C85 C78 115.6(10) . . ?
N19 C63 C64 123.7(13) . . ?
C65 C64 C63 117.7(12) . . ?
C65 C64 C73 121.2(11) . . ?
C63 C64 C73 121.1(12) . . ?
C37 C38 C39 118.1(10) . . ?
C37 C38 C43 120.8(11) . . ?
C39 C38 C43 120.8(11) . . ?
C51 C52 C53 120.2(13) . . ?
C84 C83 C82 121.3(11) . . ?
C40 C39 C38 119.2(10) . . ?
C40 C39 C44 119.4(11) . . ?
C38 C39 C44 121.3(11) . . ?
C48 C49 C50 119.9(12) . . ?
C48 C49 C58 120.0(11) . . ?
C50 C49 C58 120.1(12) . . ?
C19 C20 C21 120.8(11) . . ?
C68 C67 C66 124.4(12) . . ?
C52 C51 C50 125.4(13) . . ?
C53 C54 C55 119.4(12) . . ?
C53 C54 C59 119.8(13) . . ?
C55 C54 C59 120.7(12) . . ?
N12 C12 Cr2' 176.4(13) . . ?
C36 C35 C34 124.1(12) . . ?

loop_
_geom_bond_atom_site_label_1
_geom_bond_atom_site_label_2
_geom_bond_distance
_geom_bond_site_symmetry_2
_geom_bond_publ_flag
Cr1 N4 2.006(8) . ?
Cr1 N14 2.002(9) . ?
Cr1 N1 2.005(9) . ?
Cr1 N13 2.034(8) . ?
Cr1 N15 2.041(9) . ?
Cr1 N16 2.076(9) . ?
Cr1' C9 2.023(13) . ?
Cr1' C8 2.036(12) . ?
Cr1' C3 2.062(12) . ?
Cr1' C2 2.053(10) . ?
Cr1' C7 2.070(13) . ?
Cr1' C1 2.083(11) . ?
Cr3 N3 2.003(9) . ?
Cr3 N6 2.020(9) . ?
Cr3 N22 2.013(9) . ?
Cr3 N23 2.026(9) . ?
Cr3 N21 2.054(9) . ?
Cr3 N24 2.072(9) . ?
Cr2 N2 2.003(9) . ?
Cr2 N5 2.014(10) . ?
Cr2 N18 2.016(10) . ?
Cr2 N20 2.033(9) . ?
Cr2 N17 2.042(10) . ?
Cr2 N19 2.053(10) . ?
Cr2' C11 2.020(14) . ?
Cr2' C10 2.030(14) . ?
Cr2' C12 2.050(14) . ?
Cr2' C5 2.086(12) . ?
Cr2' C4 2.091(10) . ?
Cr2' C6 2.093(11) . ?
N17 C45 1.363(13) . ?
N17 C47 1.369(14) . ?
N22 C88 1.373(12) . ?
N22 C78 1.383(12) . ?
N24 C104 1.346(12) . ?
N24 C94 1.346(12) . ?
N20 C72 1.389(13) . ?
N20 C62 1.402(13) . ?
N5 C5 1.143(12) . ?
C94 C101 1.428(15) . ?
C94 C93 1.446(14) . ?
N2 C2 1.162(12) . ?
N16 C40 1.325(12) . ?
N16 C30 1.375(12) . ?
N3 C3 1.194(12) . ?
C14 N14 1.360(13) . ?
C14 C21 1.399(14) . ?
C14 C13 1.443(14) . ?
N14 C24 1.360(12) . ?
N23 C93 1.327(14) . ?
N23 C95 1.332(13) . ?
C6 N6 1.132(12) . ?
N21 C79 1.344(13) . ?
N21 C77 1.349(13) . ?
N13 C13 1.355(12) . ?
N13 C15 1.354(13) . ?
C24 C23 1.445(15) . ?
C88 C87 1.364(14) . ?
N18 C46 1.359(14) . ?
N18 C56 1.373(14) . ?
N15 C31 1.338(12) . ?
N15 C29 1.384(13) . ?
N1 C1 1.178(12) . ?
C16 C15 1.365(14) . ?
C16 C17 1.442(18) . ?
C16 C25 1.516(16) . ?
C34 C29 1.383(14) . ?
C34 C33 1.409(16) . ?
C34 C35 1.456(17) . ?
C92 C87 1.501(13) . ?
C79 C80 1.419(14) . ?
C31 C32 1.363(14) . ?
N4 C4 1.150(11) . ?
C37 C38 1.394(16) . ?
C37 C30 1.414(15) . ?
C37 C36 1.428(16) . ?
C102 C103 1.398(14) . ?
C102 C101 1.402(16) . ?
C102 C107 1.484(16) . ?
C87 C86 1.396(15) . ?
C17 C18 1.390(18) . ?
C17 C26 1.508(17) . ?
C21 C22 1.405(16) . ?
C21 C20 1.486(16) . ?
C86 C85 1.407(15) . ?
C86 C91 1.479(16) . ?
C62 C61 1.372(16) . ?
C62 C69 1.396(15) . ?
C70 C71 1.374(15) . ?
C70 C75 1.475(15) . ?
C70 C69 1.502(16) . ?
C40 C39 1.401(14) . ?
C18 C13 1.397(15) . ?
C18 C19 1.437(17) . ?
N19 C63 1.269(14) . ?
N19 C61 1.325(13) . ?
C77 C82 1.371(14) . ?
C77 C78 1.399(13) . ?
C61 C66 1.459(15) . ?
C48 C47 1.371(15) . ?
C48 C49 1.401(17) . ?
C48 C57 1.527(17) . ?
C82 C81 1.384(15) . ?
C82 C83 1.466(15) . ?
N8 C8 1.189(13) . ?
C84 C83 1.339(16) . ?
C84 C85 1.416(15) . ?
N11 C11 1.132(14) . ?
C29 C30 1.468(14) . ?
N7 C7 1.177(14) . ?
C22 C23 1.352(16) . ?
C22 C27 1.484(15) . ?
C95 C96 1.405(16) . ?
C89 C80 1.518(15) . ?
C78 C85 1.416(14) . ?
C56 C55 1.434(17) . ?
C50 C45 1.404(15) . ?
C50 C49 1.411(16) . ?
C50 C51 1.474(16) . ?
C45 C46 1.427(16) . ?
C101 C100 1.434(16) . ?
C33 C32 1.388(17) . ?
C33 C42 1.481(16) . ?
C80 C81 1.391(15) . ?
C93 C98 1.397(15) . ?
C99 C100 1.296(16) . ?
C99 C98 1.495(17) . ?
C23 C28 1.487(15) . ?
C71 C72 1.366(14) . ?
C71 C76 1.517(16) . ?
C96 C97 1.384(18) . ?
C96 C105 1.548(17) . ?
C81 C90 1.520(16) . ?
C69 C68 1.455(15) . ?
C9 N9 1.186(13) . ?
C66 C67 1.386(16) . ?
C66 C65 1.395(16) . ?
C103 C104 1.372(14) . ?
C103 C108 1.547(16) . ?
C46 C53 1.424(16) . ?
C68 C67 1.303(15) . ?
C98 C97 1.387(16) . ?
N12 C12 1.210(15) . ?
C55 C54 1.410(18) . ?
C55 C60 1.504(18) . ?
C10 N10 1.194(15) . ?
C97 C106 1.531(16) . ?
C19 C20 1.426(17) . ?
C53 C54 1.368(17) . ?
C53 C52 1.445(17) . ?
C65 C64 1.391(16) . ?
C65 C74 1.543(15) . ?
C36 C35 1.277(16) . ?
C32 C41 1.490(16) . ?
C63 C64 1.452(16) . ?
C64 C73 1.508(17) . ?
C38 C39 1.426(16) . ?
C38 C43 1.512(16) . ?
C52 C51 1.311(17) . ?
C39 C44 1.522(15) . ?
C49 C58 1.507(17) . ?
C59 C54 1.558(18) . ?

loop_
_platon_squeeze_void_nr
_platon_squeeze_void_average_x
_platon_squeeze_void_average_y
_platon_squeeze_void_average_z
_platon_squeeze_void_volume
_platon_squeeze_void_count_electrons
1 0.000 0.489 0.014 3388.3 1594.8
